data_2207698
loop_
_publ_author_name
'Zhang, Feng'
'Jin, Dan'
'Zhang, Yong'
'Zhang, De-Chun'

_publ_section_title
;6-Bromo-1'-ethyl-4-(1-ethyl-3,3-dimethyl-1<i>H</i>-indolin-2-ylidenemethyl)-3',3'-dimethylspiro[3,4-dihydro-2<i>H</i>-1-benzopyran-2,2'(3'<i>H</i>)-1'<i>H</i>-indoline],
 a dicondensed spiropyran
;
_journal_coeditor_code WW6438
_journal_issue 12
_journal_name_full 'Acta Crystallographica Section E'
_journal_page_first o4085
_journal_page_last o4087
_journal_paper_doi 10.1107/S160053680503624X
_journal_volume 61
_journal_year 2005
_chemical_formula_iupac 'C33 H37 Br N2 O'
_chemical_formula_moiety 'C33 H37 Br N2 O'
_chemical_formula_sum 'C33 H37 Br N2 O'
_chemical_formula_weight 557.56
_chemical_melting_point 457.0(10)
_chemical_name_systematic
;
6-Bromo-1'-ethyl-4-(1-ethyl-3,3-dimethyl-2,3-dimethyl-1H-indolin-2-
ylidenemethyl)-3',3'-dimethylspiro[3,4-dihydro-2H-1-benzopyran-2,2'(3'H)-
1H-indoline]
;
_space_group_IT_number 14
_symmetry_cell_setting monoclinic
_symmetry_space_group_name_Hall '-P 2yn'
_symmetry_space_group_name_H-M 'P 1 21/n 1'
_atom_sites_solution_hydrogens geom
_atom_sites_solution_primary direct
_atom_sites_solution_secondary difmap
_audit_creation_method SHELXL-97
_cell_angle_alpha 90.00
_cell_angle_beta 107.031(4)
_cell_angle_gamma 90.00
_cell_formula_units_Z 4
_cell_length_a 12.4808(15)
_cell_length_b 12.0528(15)
_cell_length_c 20.146(3)
_cell_measurement_reflns_used 9054
_cell_measurement_temperature 193(2)
_cell_measurement_theta_max 25.3
_cell_measurement_theta_min 3.1
_cell_volume 2897.6(7)
_computing_cell_refinement CrystalClear
_computing_data_collection 'CrystalClear (Rigaku, 1999)'
_computing_data_reduction 'CrystalStructure (Rigaku, 2000)'
_computing_molecular_graphics 'SHELXTL (Sheldrick, 1997b)'
_computing_publication_material SHELXTL
_computing_structure_refinement 'SHELXL97 (Sheldrick, 1997a)'
_computing_structure_solution 'SHELXS97 (Sheldrick, 1997a)'
_diffrn_ambient_temperature 193(2)
_diffrn_detector_area_resol_mean 7.31
_diffrn_measured_fraction_theta_full 0.998
_diffrn_measured_fraction_theta_max 0.998
_diffrn_measurement_device_type 'Rigaku Mercury'
_diffrn_measurement_method \w
_diffrn_radiation_monochromator graphite
_diffrn_radiation_source 'fine-focus sealed tube'
_diffrn_radiation_type MoK\a
_diffrn_radiation_wavelength 0.71070
_diffrn_reflns_av_R_equivalents 0.0457
_diffrn_reflns_av_sigmaI/netI 0.0347
_diffrn_reflns_limit_h_max 15
_diffrn_reflns_limit_h_min -14
_diffrn_reflns_limit_k_max 14
_diffrn_reflns_limit_k_min -13
_diffrn_reflns_limit_l_max 24
_diffrn_reflns_limit_l_min -24
_diffrn_reflns_number 28220
_diffrn_reflns_theta_full 25.35
_diffrn_reflns_theta_max 25.35
_diffrn_reflns_theta_min 3.13
_diffrn_standards_decay_% 0
_diffrn_standards_interval_count 0
_diffrn_standards_interval_time 0
_diffrn_standards_number 0
_exptl_absorpt_coefficient_mu 1.446
_exptl_absorpt_correction_T_max 0.7630
_exptl_absorpt_correction_T_min 0.6483
_exptl_absorpt_correction_type multi-scan
_exptl_absorpt_process_details '(Jacobson, 1998)'
_exptl_crystal_colour colorless
_exptl_crystal_density_diffrn 1.278
_exptl_crystal_density_method 'not measured'
_exptl_crystal_description block
_exptl_crystal_F_000 1168
_exptl_crystal_size_max 0.32
_exptl_crystal_size_mid 0.30
_exptl_crystal_size_min 0.19
_refine_diff_density_max 0.239
_refine_diff_density_min -0.436
_refine_ls_extinction_method none
_refine_ls_goodness_of_fit_ref 1.154
_refine_ls_hydrogen_treatment constr
_refine_ls_matrix_type full
_refine_ls_number_parameters 341
_refine_ls_number_reflns 5291
_refine_ls_number_restraints 0
_refine_ls_restrained_S_all 1.154
_refine_ls_R_factor_all 0.0748
_refine_ls_R_factor_gt 0.0568
_refine_ls_shift/su_max 0.003
_refine_ls_shift/su_mean 0.000
_refine_ls_structure_factor_coef Fsqd
_refine_ls_weighting_details 'calc w = 1/[\s^2^(Fo^2^)+(0.0445P)^2^+1.8582P] where P = (Fo^2^+2Fc^2^)/3'
_refine_ls_weighting_scheme calc
_refine_ls_wR_factor_gt 0.1170
_refine_ls_wR_factor_ref 0.1244
_reflns_number_gt 4270
_reflns_number_total 5291
_reflns_threshold_expression I>2\s(I)
_cod_data_source_file ww6438.cif
_cod_data_source_block I
_cod_original_cell_volume 2897.7(7)
_cod_original_sg_symbol_H-M 'P 21/n'
_cod_database_code 2207698
_cod_database_fobs_code 2207698

loop_
_symmetry_equiv_pos_as_xyz
'x, y, z'
'-x+1/2, y+1/2, -z+1/2'
'-x, -y, -z'
'x-1/2, -y-1/2, z-1/2'

loop_
_atom_site_label
_atom_site_fract_x
_atom_site_fract_y
_atom_site_fract_z
_atom_site_U_iso_or_equiv
_atom_site_adp_type
_atom_site_calc_flag
_atom_site_refinement_flags
_atom_site_occupancy
_atom_site_type_symbol
Br1 0.83197(4) 0.62034(4) 1.132891(19) 0.07103(18) Uani d . 1 Br
O1 0.70680(15) 0.49790(16) 0.83010(10) 0.0359(5) Uani d . 1 O
N1 0.4475(2) 0.93270(19) 0.91665(12) 0.0350(6) Uani d . 1 N
N2 0.6294(2) 0.5369(2) 0.71310(12) 0.0353(6) Uani d . 1 N
C1 0.7285(2) 0.5288(2) 0.89797(15) 0.0325(6) Uani d . 1 C
C2 0.6624(2) 0.6031(2) 0.92190(14) 0.0303(6) Uani d . 1 C
C3 0.6950(2) 0.6293(2) 0.99215(15) 0.0368(7) Uani d . 1 C
H3 0.6511 0.6794 1.0096 0.044 Uiso calc R 1 H
C4 0.7904(3) 0.5833(3) 1.03696(16) 0.0434(8) Uani d . 1 C
C5 0.8561(3) 0.5100(3) 1.01294(17) 0.0457(8) Uani d . 1 C
H5 0.9217 0.4787 1.0439 0.055 Uiso calc R 1 H
C6 0.8247(2) 0.4833(2) 0.94345(16) 0.0380(7) Uani d . 1 C
H6 0.8692 0.4333 0.9264 0.046 Uiso calc R 1 H
C7 0.5589(2) 0.6548(2) 0.87177(14) 0.0301(6) Uani d . 1 C
H7 0.4918 0.6109 0.8734 0.036 Uiso calc R 1 H
C8 0.5705(2) 0.6472(2) 0.79841(15) 0.0339(7) Uani d . 1 C
H8A 0.4983 0.6689 0.7649 0.041 Uiso calc R 1 H
H8B 0.6276 0.7017 0.7942 0.041 Uiso calc R 1 H
C9 0.6029(2) 0.5346(2) 0.77829(14) 0.0310(6) Uani d . 1 C
C10 0.5415(2) 0.7729(2) 0.88818(15) 0.0332(6) Uani d . 1 C
H10 0.5986 0.8229 0.8849 0.040 Uiso calc R 1 H
C11 0.4570(2) 0.8185(2) 0.90678(14) 0.0297(6) Uani d . 1 C
C12 0.3570(2) 0.7611(2) 0.92228(14) 0.0335(6) Uani d . 1 C
C13 0.2930(2) 0.8603(2) 0.93758(15) 0.0355(7) Uani d . 1 C
C14 0.1933(3) 0.8647(3) 0.95438(16) 0.0467(8) Uani d . 1 C
H14 0.1551 0.7984 0.9592 0.056 Uiso calc R 1 H
C15 0.1495(3) 0.9681(3) 0.96410(17) 0.0522(9) Uani d . 1 C
H15 0.0814 0.9722 0.9760 0.063 Uiso calc R 1 H
C16 0.2043(3) 1.0637(3) 0.95657(17) 0.0517(9) Uani d . 1 C
H16 0.1730 1.1333 0.9629 0.062 Uiso calc R 1 H
C17 0.3053(3) 1.0610(3) 0.93987(17) 0.0456(8) Uani d . 1 C
H17 0.3431 1.1274 0.9347 0.055 Uiso calc R 1 H
C18 0.3481(2) 0.9575(3) 0.93111(14) 0.0349(7) Uani d . 1 C
C19 0.5146(2) 0.4386(2) 0.76736(14) 0.0320(6) Uani d . 1 C
C20 0.5492(2) 0.3671(2) 0.71496(14) 0.0331(7) Uani d . 1 C
C21 0.5233(2) 0.2592(2) 0.69451(15) 0.0384(7) Uani d . 1 C
H21 0.4801 0.2150 0.7162 0.046 Uiso calc R 1 H
C22 0.5615(3) 0.2155(3) 0.64142(16) 0.0450(8) Uani d . 1 C
H22 0.5448 0.1407 0.6271 0.054 Uiso calc R 1 H
C23 0.6231(3) 0.2797(3) 0.60988(16) 0.0460(8) Uani d . 1 C
H23 0.6478 0.2490 0.5735 0.055 Uiso calc R 1 H
C24 0.6498(3) 0.3888(3) 0.63025(16) 0.0426(8) Uani d . 1 C
H24 0.6922 0.4332 0.6081 0.051 Uiso calc R 1 H
C25 0.6131(2) 0.4313(2) 0.68364(14) 0.0336(7) Uani d . 1 C
C26 0.5150(3) 1.0155(3) 0.89537(17) 0.0417(7) Uani d . 1 C
H26A 0.5940 0.9904 0.9088 0.050 Uiso calc R 1 H
H26B 0.5118 1.0857 0.9202 0.050 Uiso calc R 1 H
C27 0.4760(3) 1.0366(3) 0.8181(2) 0.0648(11) Uani d . 1 C
H27A 0.4821 0.9680 0.7933 0.097 Uiso calc R 1 H
H27B 0.5227 1.0942 0.8063 0.097 Uiso calc R 1 H
H27C 0.3977 1.0612 0.8044 0.097 Uiso calc R 1 H
C28 0.3948(3) 0.6840(3) 0.98545(17) 0.0449(8) Uani d . 1 C
H28A 0.4366 0.6214 0.9744 0.067 Uiso calc R 1 H
H28B 0.3289 0.6563 0.9973 0.067 Uiso calc R 1 H
H28C 0.4429 0.7252 1.0249 0.067 Uiso calc R 1 H
C29 0.2824(3) 0.6967(3) 0.85981(17) 0.0433(8) Uani d . 1 C
H29A 0.2657 0.7436 0.8183 0.065 Uiso calc R 1 H
H29B 0.2124 0.6757 0.8692 0.065 Uiso calc R 1 H
H29C 0.3217 0.6297 0.8522 0.065 Uiso calc R 1 H
C30 0.7137(3) 0.6120(3) 0.70176(19) 0.0505(9) Uani d . 1 C
H30A 0.7723 0.5681 0.6895 0.061 Uiso calc R 1 H
H30B 0.7498 0.6523 0.7454 0.061 Uiso calc R 1 H
C31 0.6646(4) 0.6950(4) 0.6446(2) 0.0799(13) Uani d . 1 C
H31A 0.6303 0.6555 0.6011 0.120 Uiso calc R 1 H
H31B 0.7241 0.7438 0.6390 0.120 Uiso calc R 1 H
H31C 0.6075 0.7395 0.6569 0.120 Uiso calc R 1 H
C32 0.5168(3) 0.3747(3) 0.83336(16) 0.0411(7) Uani d . 1 C
H32A 0.4621 0.3141 0.8217 0.062 Uiso calc R 1 H
H32B 0.4978 0.4250 0.8664 0.062 Uiso calc R 1 H
H32C 0.5919 0.3441 0.8542 0.062 Uiso calc R 1 H
C33 0.3960(2) 0.4828(3) 0.73230(17) 0.0422(8) Uani d . 1 C
H33A 0.3957 0.5246 0.6905 0.063 Uiso calc R 1 H
H33B 0.3729 0.5316 0.7646 0.063 Uiso calc R 1 H
H33C 0.3436 0.4204 0.7195 0.063 Uiso calc R 1 H

loop_
_atom_site_aniso_label
_atom_site_aniso_U_11
_atom_site_aniso_U_22
_atom_site_aniso_U_33
_atom_site_aniso_U_12
_atom_site_aniso_U_13
_atom_site_aniso_U_23
Br1 0.0876(3) 0.0788(3) 0.0327(2) -0.0062(2) -0.00406(18) -0.00030(18)
O1 0.0329(10) 0.0393(12) 0.0339(11) 0.0050(9) 0.0071(8) -0.0023(9)
N1 0.0395(14) 0.0281(13) 0.0386(14) -0.0006(11) 0.0133(11) -0.0014(11)
N2 0.0435(14) 0.0352(14) 0.0311(13) -0.0040(11) 0.0169(11) -0.0014(11)
C1 0.0327(15) 0.0310(15) 0.0328(16) -0.0061(13) 0.0081(12) 0.0028(12)
C2 0.0314(14) 0.0284(15) 0.0304(15) -0.0053(12) 0.0081(12) 0.0003(12)
C3 0.0408(17) 0.0360(17) 0.0325(16) -0.0057(14) 0.0090(13) -0.0012(13)
C4 0.0466(18) 0.0468(19) 0.0299(16) -0.0104(16) 0.0004(14) 0.0040(14)
C5 0.0388(17) 0.0459(19) 0.045(2) -0.0058(15) 0.0001(14) 0.0118(15)
C6 0.0310(15) 0.0361(17) 0.0457(18) 0.0000(13) 0.0092(13) 0.0050(14)
C7 0.0308(14) 0.0283(14) 0.0313(15) -0.0022(12) 0.0092(12) -0.0016(12)
C8 0.0357(15) 0.0318(16) 0.0320(16) -0.0005(13) 0.0063(12) 0.0012(12)
C9 0.0324(15) 0.0324(15) 0.0280(15) 0.0036(12) 0.0085(12) 0.0010(12)
C10 0.0340(15) 0.0284(15) 0.0360(16) -0.0031(13) 0.0084(12) -0.0017(12)
C11 0.0367(15) 0.0260(14) 0.0254(14) -0.0015(12) 0.0076(12) -0.0011(11)
C12 0.0347(15) 0.0372(16) 0.0292(15) -0.0016(13) 0.0105(12) -0.0013(13)
C13 0.0375(16) 0.0409(17) 0.0273(15) -0.0014(14) 0.0083(12) -0.0073(13)
C14 0.0421(18) 0.061(2) 0.0389(18) -0.0079(16) 0.0142(14) -0.0142(16)
C15 0.0444(19) 0.073(3) 0.0420(19) 0.0075(19) 0.0173(15) -0.0185(18)
C16 0.052(2) 0.059(2) 0.043(2) 0.0126(18) 0.0120(16) -0.0182(17)
C17 0.0510(19) 0.0416(18) 0.0439(19) 0.0058(15) 0.0132(15) -0.0092(15)
C18 0.0378(16) 0.0396(17) 0.0263(15) 0.0039(14) 0.0076(12) -0.0036(12)
C19 0.0348(15) 0.0341(16) 0.0280(15) 0.0003(13) 0.0104(12) -0.0015(12)
C20 0.0319(15) 0.0374(16) 0.0282(15) 0.0049(13) 0.0061(12) 0.0007(12)
C21 0.0383(16) 0.0368(17) 0.0361(17) -0.0004(14) 0.0045(13) -0.0018(13)
C22 0.0482(19) 0.0388(18) 0.0415(19) 0.0083(15) 0.0029(15) -0.0097(15)
C23 0.0472(19) 0.055(2) 0.0336(17) 0.0172(16) 0.0081(14) -0.0084(15)
C24 0.0451(18) 0.051(2) 0.0344(17) 0.0077(15) 0.0156(14) 0.0013(15)
C25 0.0350(15) 0.0368(16) 0.0285(15) 0.0049(13) 0.0086(12) -0.0016(13)
C26 0.0476(18) 0.0316(16) 0.0479(19) -0.0034(14) 0.0173(15) 0.0005(14)
C27 0.078(3) 0.060(2) 0.059(2) 0.002(2) 0.026(2) 0.0232(19)
C28 0.0497(19) 0.0430(18) 0.0433(18) -0.0034(15) 0.0159(15) 0.0101(15)
C29 0.0364(17) 0.0436(18) 0.0491(19) -0.0010(14) 0.0112(14) -0.0110(15)
C30 0.054(2) 0.052(2) 0.055(2) -0.0172(17) 0.0293(17) -0.0081(17)
C31 0.112(4) 0.062(3) 0.075(3) -0.017(2) 0.043(3) 0.022(2)
C32 0.0531(19) 0.0362(17) 0.0363(17) -0.0080(15) 0.0165(14) -0.0016(14)
C33 0.0361(16) 0.0442(18) 0.0456(19) -0.0014(14) 0.0110(14) -0.0097(15)

loop_
_atom_type_symbol
_atom_type_description
_atom_type_scat_dispersion_real
_atom_type_scat_dispersion_imag
_atom_type_scat_source
C C 0.0033 0.0016 'International Tables Vol C Tables 4.2.6.8 and 6.1.1.4'
H H 0.0000 0.0000 'International Tables Vol C Tables 4.2.6.8 and 6.1.1.4'
Br Br -0.2901 2.4595 'International Tables Vol C Tables 4.2.6.8 and 6.1.1.4'
N N 0.0061 0.0033 'International Tables Vol C Tables 4.2.6.8 and 6.1.1.4'
O O 0.0106 0.0060 'International Tables Vol C Tables 4.2.6.8 and 6.1.1.4'

loop_
_geom_angle_atom_site_label_1
_geom_angle_atom_site_label_2
_geom_angle_atom_site_label_3
_geom_angle
_geom_angle_publ_flag
C1 O1 C9 120.2(2) y
C18 N1 C11 111.0(2) y
C18 N1 C26 123.1(2) y
C11 N1 C26 123.7(2) y
C25 N2 C9 109.0(2) y
C25 N2 C30 121.5(2) y
C9 N2 C30 121.5(2) y
O1 C1 C6 115.6(3) ?
O1 C1 C2 123.8(2) ?
C6 C1 C2 120.6(3) ?
C3 C2 C1 118.1(3) ?
C3 C2 C7 121.5(3) ?
C1 C2 C7 120.4(2) ?
C4 C3 C2 120.9(3) ?
C4 C3 H3 119.5 ?
C2 C3 H3 119.5 ?
C3 C4 C5 120.8(3) ?
C3 C4 Br1 119.7(3) ?
C5 C4 Br1 119.4(2) ?
C6 C5 C4 118.9(3) ?
C6 C5 H5 120.6 ?
C4 C5 H5 120.6 ?
C5 C6 C1 120.7(3) ?
C5 C6 H6 119.6 ?
C1 C6 H6 119.6 ?
C10 C7 C2 113.2(2) ?
C10 C7 C8 109.4(2) ?
C2 C7 C8 108.4(2) ?
C10 C7 H7 108.6 ?
C2 C7 H7 108.6 ?
C8 C7 H7 108.6 ?
C9 C8 C7 115.0(2) y
C9 C8 H8A 108.5 ?
C7 C8 H8A 108.5 ?
C9 C8 H8B 108.5 ?
C7 C8 H8B 108.5 ?
H8A C8 H8B 107.5 ?
N2 C9 O1 105.1(2) y
N2 C9 C8 112.2(2) y
O1 C9 C8 109.3(2) y
N2 C9 C19 103.0(2) y
O1 C9 C19 108.3(2) y
C8 C9 C19 118.0(2) y
C11 C10 C7 129.2(3) ?
C11 C10 H10 115.4 ?
C7 C10 H10 115.4 ?
C10 C11 N1 123.3(3) ?
C10 C11 C12 128.8(3) ?
N1 C11 C12 107.9(2) ?
C13 C12 C28 111.1(2) ?
C13 C12 C11 101.2(2) ?
C28 C12 C11 111.8(2) ?
C13 C12 C29 109.6(2) ?
C28 C12 C29 109.8(3) ?
C11 C12 C29 113.2(2) ?
C14 C13 C18 119.9(3) ?
C14 C13 C12 130.2(3) ?
C18 C13 C12 109.9(2) ?
C13 C14 C15 119.0(3) ?
C13 C14 H14 120.5 ?
C15 C14 H14 120.5 ?
C16 C15 C14 120.4(3) ?
C16 C15 H15 119.8 ?
C14 C15 H15 119.8 ?
C15 C16 C17 121.5(3) ?
C15 C16 H16 119.3 ?
C17 C16 H16 119.3 ?
C18 C17 C16 117.4(3) ?
C18 C17 H17 121.3 ?
C16 C17 H17 121.3 ?
C13 C18 N1 109.7(3) ?
C13 C18 C17 121.9(3) ?
N1 C18 C17 128.4(3) ?
C20 C19 C32 112.4(2) ?
C20 C19 C33 108.0(2) ?
C32 C19 C33 110.1(2) ?
C20 C19 C9 100.7(2) ?
C32 C19 C9 114.6(2) ?
C33 C19 C9 110.6(2) ?
C21 C20 C25 120.5(3) ?
C21 C20 C19 131.0(3) ?
C25 C20 C19 108.5(2) ?
C20 C21 C22 119.0(3) ?
C20 C21 H21 120.5 ?
C22 C21 H21 120.5 ?
C23 C22 C21 120.4(3) ?
C23 C22 H22 119.8 ?
C21 C22 H22 119.8 ?
C22 C23 C24 121.1(3) ?
C22 C23 H23 119.4 ?
C24 C23 H23 119.4 ?
C25 C24 C23 118.3(3) ?
C25 C24 H24 120.9 ?
C23 C24 H24 120.9 ?
C24 C25 C20 120.8(3) ?
C24 C25 N2 128.9(3) ?
C20 C25 N2 110.3(2) ?
N1 C26 C27 112.4(3) ?
N1 C26 H26A 109.1 ?
C27 C26 H26A 109.1 ?
N1 C26 H26B 109.1 ?
C27 C26 H26B 109.1 ?
H26A C26 H26B 107.9 ?
C26 C27 H27A 109.5 ?
C26 C27 H27B 109.5 ?
H27A C27 H27B 109.5 ?
C26 C27 H27C 109.5 ?
H27A C27 H27C 109.5 ?
H27B C27 H27C 109.5 ?
C12 C28 H28A 109.5 ?
C12 C28 H28B 109.5 ?
H28A C28 H28B 109.5 ?
C12 C28 H28C 109.5 ?
H28A C28 H28C 109.5 ?
H28B C28 H28C 109.5 ?
C12 C29 H29A 109.5 ?
C12 C29 H29B 109.5 ?
H29A C29 H29B 109.5 ?
C12 C29 H29C 109.5 ?
H29A C29 H29C 109.5 ?
H29B C29 H29C 109.5 ?
N2 C30 C31 112.3(3) ?
N2 C30 H30A 109.1 ?
C31 C30 H30A 109.1 ?
N2 C30 H30B 109.1 ?
C31 C30 H30B 109.1 ?
H30A C30 H30B 107.9 ?
C30 C31 H31A 109.5 ?
C30 C31 H31B 109.5 ?
H31A C31 H31B 109.5 ?
C30 C31 H31C 109.5 ?
H31A C31 H31C 109.5 ?
H31B C31 H31C 109.5 ?
C19 C32 H32A 109.5 ?
C19 C32 H32B 109.5 ?
H32A C32 H32B 109.5 ?
C19 C32 H32C 109.5 ?
H32A C32 H32C 109.5 ?
H32B C32 H32C 109.5 ?
C19 C33 H33A 109.5 ?
C19 C33 H33B 109.5 ?
H33A C33 H33B 109.5 ?
C19 C33 H33C 109.5 ?
H33A C33 H33C 109.5 ?
H33B C33 H33C 109.5 ?

loop_
_geom_bond_atom_site_label_1
_geom_bond_atom_site_label_2
_geom_bond_distance
_geom_bond_publ_flag
Br1 C4 1.902(3) ?
O1 C1 1.366(3) y
O1 C9 1.474(3) y
N1 C18 1.388(4) y
N1 C11 1.401(4) y
N1 C26 1.449(4) y
N2 C25 1.394(4) y
N2 C9 1.446(4) y
N2 C30 1.455(4) y
C1 C6 1.392(4) ?
C1 C2 1.396(4) ?
C2 C3 1.389(4) ?
C2 C7 1.520(4) y
C3 C4 1.382(4) ?
C3 H3 0.9500 ?
C4 C5 1.385(5) ?
C5 C6 1.377(4) ?
C5 H5 0.9500 ?
C6 H6 0.9500 ?
C7 C10 1.492(4) y
C7 C8 1.529(4) y
C7 H7 1.0000 ?
C8 C9 1.506(4) ?
C8 H8A 0.9900 ?
C8 H8B 0.9900 ?
C9 C19 1.569(4) ?
C10 C11 1.337(4) y
C10 H10 0.9500 ?
C11 C12 1.536(4) ?
C12 C13 1.519(4) ?
C12 C28 1.534(4) ?
C12 C29 1.539(4) ?
C13 C14 1.383(4) ?
C13 C18 1.385(4) ?
C14 C15 1.397(5) ?
C14 H14 0.9500 ?
C15 C16 1.371(5) ?
C15 H15 0.9500 ?
C16 C17 1.396(5) ?
C16 H16 0.9500 ?
C17 C18 1.389(4) ?
C17 H17 0.9500 ?
C19 C20 1.520(4) ?
C19 C32 1.530(4) ?
C19 C33 1.537(4) ?
C20 C21 1.373(4) ?
C20 C25 1.389(4) ?
C21 C22 1.396(4) ?
C21 H21 0.9500 ?
C22 C23 1.370(5) ?
C22 H22 0.9500 ?
C23 C24 1.389(5) ?
C23 H23 0.9500 ?
C24 C25 1.385(4) ?
C24 H24 0.9500 ?
C26 C27 1.511(5) ?
C26 H26A 0.9900 ?
C26 H26B 0.9900 ?
C27 H27A 0.9800 ?
C27 H27B 0.9800 ?
C27 H27C 0.9800 ?
C28 H28A 0.9800 ?
C28 H28B 0.9800 ?
C28 H28C 0.9800 ?
C29 H29A 0.9800 ?
C29 H29B 0.9800 ?
C29 H29C 0.9800 ?
C30 C31 1.513(5) ?
C30 H30A 0.9900 ?
C30 H30B 0.9900 ?
C31 H31A 0.9800 ?
C31 H31B 0.9800 ?
C31 H31C 0.9800 ?
C32 H32A 0.9800 ?
C32 H32B 0.9800 ?
C32 H32C 0.9800 ?
C33 H33A 0.9800 ?
C33 H33B 0.9800 ?
C33 H33C 0.9800 ?

loop_
_geom_hbond_atom_site_label_D
_geom_hbond_atom_site_label_H
_geom_hbond_atom_site_label_A
_geom_hbond_site_symmetry_A
_geom_hbond_distance_DH
_geom_hbond_distance_HA
_geom_hbond_distance_DA
_geom_hbond_angle_DHA
_geom_hbond_publ_flag
C31 H31B 01 2_656 .98 3.19 3.960(3) 136 y
C23 H23 Cg5 2_546 .95 2.82 3.629(3) 143 y

loop_
_geom_torsion_atom_site_label_1
_geom_torsion_atom_site_label_2
_geom_torsion_atom_site_label_3
_geom_torsion_atom_site_label_4
_geom_torsion
_geom_torsion_publ_flag
C9 O1 C1 C6 175.6(2) ?
C9 O1 C1 C2 -6.1(4) ?
O1 C1 C2 C3 -178.8(3) ?
C6 C1 C2 C3 -0.6(4) ?
O1 C1 C2 C7 0.3(4) ?
C6 C1 C2 C7 178.5(3) ?
C1 C2 C3 C4 0.3(4) ?
C7 C2 C3 C4 -178.8(3) ?
C2 C3 C4 C5 0.1(5) ?
C2 C3 C4 Br1 -179.6(2) ?
C3 C4 C5 C6 -0.1(5) ?
Br1 C4 C5 C6 179.6(2) ?
C4 C5 C6 C1 -0.2(5) ?
O1 C1 C6 C5 178.9(3) ?
C2 C1 C6 C5 0.5(4) ?
C3 C2 C7 C10 36.6(4) ?
C1 C2 C7 C10 -142.5(3) ?
C3 C2 C7 C8 158.1(3) ?
C1 C2 C7 C8 -21.0(3) ?
C10 C7 C8 C9 172.7(2) ?
C2 C7 C8 C9 48.8(3) ?
C25 N2 C9 O1 85.7(3) ?
C30 N2 C9 O1 -63.6(3) ?
C25 N2 C9 C8 -155.7(2) ?
C30 N2 C9 C8 55.0(4) ?
C25 N2 C9 C19 -27.7(3) ?
C30 N2 C9 C19 -177.0(3) ?
C1 O1 C9 N2 152.8(2) ?
C1 O1 C9 C8 32.2(3) ?
C1 O1 C9 C19 -97.6(3) ?
C7 C8 C9 N2 -171.0(2) ?
C7 C8 C9 O1 -54.8(3) ?
C7 C8 C9 C19 69.5(3) ?
C2 C7 C10 C11 -116.7(3) ?
C8 C7 C10 C11 122.4(3) ?
C7 C10 C11 N1 -175.9(3) y
C7 C10 C11 C12 5.3(5) ?
C18 N1 C11 C10 175.9(3) ?
C26 N1 C11 C10 12.2(4) ?
C18 N1 C11 C12 -5.0(3) ?
C26 N1 C11 C12 -168.7(2) ?
C10 C11 C12 C13 -178.3(3) ?
N1 C11 C12 C13 2.7(3) ?
C10 C11 C12 C28 63.4(4) ?
N1 C11 C12 C28 -115.6(3) ?
C10 C11 C12 C29 -61.2(4) ?
N1 C11 C12 C29 119.8(3) ?
C28 C12 C13 C14 -62.2(4) ?
C11 C12 C13 C14 179.0(3) ?
C29 C12 C13 C14 59.2(4) ?
C28 C12 C13 C18 119.2(3) ?
C11 C12 C13 C18 0.4(3) ?
C29 C12 C13 C18 -119.4(3) ?
C18 C13 C14 C15 0.4(4) ?
C12 C13 C14 C15 -178.0(3) ?
C13 C14 C15 C16 0.5(5) ?
C14 C15 C16 C17 -0.7(5) ?
C15 C16 C17 C18 0.0(5) ?
C14 C13 C18 N1 177.8(3) ?
C12 C13 C18 N1 -3.4(3) ?
C14 C13 C18 C17 -1.1(4) ?
C12 C13 C18 C17 177.6(3) ?
C11 N1 C18 C13 5.4(3) ?
C26 N1 C18 C13 169.2(3) ?
C11 N1 C18 C17 -175.8(3) ?
C26 N1 C18 C17 -11.9(5) ?
C16 C17 C18 C13 0.9(5) ?
C16 C17 C18 N1 -177.8(3) ?
N2 C9 C19 C20 27.6(3) ?
O1 C9 C19 C20 -83.4(2) ?
C8 C9 C19 C20 151.8(2) ?
N2 C9 C19 C32 148.4(2) ?
O1 C9 C19 C32 37.4(3) ?
C8 C9 C19 C32 -87.3(3) ?
N2 C9 C19 C33 -86.4(3) ?
O1 C9 C19 C33 162.6(2) ?
C8 C9 C19 C33 37.8(3) ?
C32 C19 C20 C21 41.5(4) ?
C33 C19 C20 C21 -80.2(4) ?
C9 C19 C20 C21 163.9(3) ?
C32 C19 C20 C25 -141.7(3) ?
C33 C19 C20 C25 96.7(3) ?
C9 C19 C20 C25 -19.3(3) ?
C25 C20 C21 C22 -0.5(4) ?
C19 C20 C21 C22 176.0(3) ?
C20 C21 C22 C23 -0.6(4) ?
C21 C22 C23 C24 0.7(5) ?
C22 C23 C24 C25 0.3(5) ?
C23 C24 C25 C20 -1.4(4) ?
C23 C24 C25 N2 179.8(3) ?
C21 C20 C25 C24 1.5(4) ?
C19 C20 C25 C24 -175.7(3) ?
C21 C20 C25 N2 -179.5(3) ?
C19 C20 C25 N2 3.3(3) ?
C9 N2 C25 C24 -164.8(3) ?
C30 N2 C25 C24 -15.5(5) ?
C9 N2 C25 C20 16.3(3) ?
C30 N2 C25 C20 165.6(3) ?
C18 N1 C26 C27 -85.1(4) ?
C11 N1 C26 C27 76.7(4) ?
C25 N2 C30 C31 97.7(4) ?
C9 N2 C30 C31 -116.8(3) ?
